data_7231997
loop_
_publ_author_name
'Yekke-ghasemi, Zahra'
'Takjoo, Reza'
'Ramezani, Mohammad'
'Mague, Joel T.'

_publ_section_title
;
 Molecular design and synthesis of new dithiocarbazate complexes; crystal
 structure, bioactivities and nano studies
;
_journal_issue 73
_journal_name_full 'RSC Advances'
_journal_page_first 41795
_journal_paper_doi 10.1039/C8RA07100D
_journal_volume 8
_journal_year 2018
_chemical_formula_moiety 'C12 H16 Cl2 N2 O2 S3 Sn'
_chemical_formula_sum 'C12 H16 Cl2 N2 O2 S3 Sn'
_chemical_formula_weight 506.04
_space_group_crystal_system triclinic
_space_group_IT_number 2
_space_group_name_Hall '-P 1'
_space_group_name_H-M_alt 'P -1'
_symmetry_space_group_name_Hall '-P 1'
_symmetry_space_group_name_H-M 'P -1'
_atom_sites_solution_hydrogens geom
_atom_sites_solution_primary direct
_atom_sites_solution_secondary difmap
_audit_creation_method SHELXL-2014/7
_audit_update_record
;
2018-06-24 deposited with the CCDC.
2018-09-24 downloaded from the CCDC.
;
_cell_angle_alpha 100.635(1)
_cell_angle_beta 108.831(1)
_cell_angle_gamma 94.334(1)
_cell_formula_units_Z 2
_cell_length_a 8.5293(4)
_cell_length_b 9.3173(5)
_cell_length_c 12.6067(6)
_cell_measurement_reflns_used 9371
_cell_measurement_temperature 100(2)
_cell_measurement_theta_max 29.1802
_cell_measurement_theta_min 2.5249
_cell_volume 922.06(8)
_computing_structure_refinement 'SHELXL-2014/7 (Sheldrick, 2014)'
_diffrn_ambient_temperature 100(2)
_diffrn_detector_area_resol_mean 8.3333
_diffrn_measured_fraction_theta_full 0.994
_diffrn_measured_fraction_theta_max 0.983
_diffrn_measurement_device_type 'Bruker Smart APEX CCD'
_diffrn_measurement_method '\f and \w scans'
_diffrn_radiation_monochromator graphite
_diffrn_radiation_type MoK\a
_diffrn_radiation_wavelength 0.71073
_diffrn_reflns_av_R_equivalents 0.0738
_diffrn_reflns_av_unetI/netI 0.0690
_diffrn_reflns_Laue_measured_fraction_full 0.994
_diffrn_reflns_Laue_measured_fraction_max 0.983
_diffrn_reflns_limit_h_max 11
_diffrn_reflns_limit_h_min -11
_diffrn_reflns_limit_k_max 12
_diffrn_reflns_limit_k_min -12
_diffrn_reflns_limit_l_max 17
_diffrn_reflns_limit_l_min -17
_diffrn_reflns_number 18013
_diffrn_reflns_point_group_measured_fraction_full 0.994
_diffrn_reflns_point_group_measured_fraction_max 0.983
_diffrn_reflns_theta_full 28.500
_diffrn_reflns_theta_max 29.180
_diffrn_reflns_theta_min 1.750
_diffrn_source 'fine-focus sealed tube'
_exptl_absorpt_coefficient_mu 2.020
_exptl_absorpt_correction_T_max 0.89
_exptl_absorpt_correction_T_min 0.74
_exptl_absorpt_correction_type multi-scan
_exptl_absorpt_process_details '<i>SADABS</i> (Bruker, 2016)'
_exptl_crystal_colour 'light yellow'
_exptl_crystal_density_diffrn 1.823
_exptl_crystal_density_method 'not measured'
_exptl_crystal_description tablet
_exptl_crystal_F_000 500
_exptl_crystal_size_max 0.290
_exptl_crystal_size_mid 0.110
_exptl_crystal_size_min 0.060
_exptl_transmission_factor_max 0.862
_exptl_transmission_factor_min 0.716
_refine_diff_density_max 1.247
_refine_diff_density_min -0.871
_refine_diff_density_rms 0.119
_refine_ls_extinction_method none
_refine_ls_goodness_of_fit_ref 0.917
_refine_ls_hydrogen_treatment constr
_refine_ls_matrix_type full
_refine_ls_number_parameters 202
_refine_ls_number_reflns 4898
_refine_ls_number_restraints 0
_refine_ls_restrained_S_all 0.917
_refine_ls_R_factor_all 0.0369
_refine_ls_R_factor_gt 0.0291
_refine_ls_shift/su_max 0.001
_refine_ls_shift/su_mean 0.000
_refine_ls_structure_factor_coef Fsqd
_refine_ls_weighting_details 'w=1/[\s^2^(Fo^2^)+(0.0202P)^2^] where P=(Fo^2^+2Fc^2^)/3'
_refine_ls_weighting_scheme calc
_refine_ls_wR_factor_gt 0.0624
_refine_ls_wR_factor_ref 0.0632
_reflns_Friedel_coverage 0.000
_reflns_number_gt 3803
_reflns_number_total 4898
_reflns_threshold_expression 'I > 2\s(I)'
_cod_data_source_file c8ra07100d2.cif
_cod_data_source_block JTM637_0m
_cod_database_code 7231997
_shelx_shelxl_version_number 2014/7
_shelx_space_group_comment
;
The symmetry employed for this shelxl refinement is uniquely defined
by the following loop, which should always be used as a source of
symmetry information in preference to the above space-group names.
They are only intended as comments.
;
_shelx_estimated_absorpt_t_min 0.592
_shelx_estimated_absorpt_t_max 0.888

loop_
_space_group_symop_operation_xyz
'x, y, z'
'-x, -y, -z'

loop_
_atom_site_label
_atom_site_type_symbol
_atom_site_fract_x
_atom_site_fract_y
_atom_site_fract_z
_atom_site_U_iso_or_equiv
_atom_site_adp_type
_atom_site_occupancy
_atom_site_site_symmetry_order
_atom_site_calc_flag
_atom_site_refinement_flags_posn
_atom_site_refinement_flags_adp
Sn1 Sn 0.84133(2) 0.29008(2) 0.20203(2) 0.01577(6) Uani 1 1 d . .
Cl1 Cl 0.83683(9) 0.12069(8) 0.03538(6) 0.02521(16) Uani 1 1 d . .
Cl2 Cl 1.12499(8) 0.28009(8) 0.31784(6) 0.02126(15) Uani 1 1 d . .
S1 S 0.53760(9) 0.16258(8) 0.44252(6) 0.02065(15) Uani 1 1 d . .
S2 S 0.70136(9) 0.10901(8) 0.27422(6) 0.02160(16) Uani 1 1 d . .
S3 S 0.44793(9) 0.21979(8) 0.03940(6) 0.02195(16) Uani 1 1 d . .
O1 O 0.9201(2) 0.4706(2) 0.15654(15) 0.0197(4) Uani 1 1 d . .
O2 O 0.5992(2) 0.3411(2) 0.10662(15) 0.0192(4) Uani 1 1 d . .
N1 N 0.8066(3) 0.4373(2) 0.34631(18) 0.0138(5) Uani 1 1 d . .
N2 N 0.7114(3) 0.3829(2) 0.40672(18) 0.0168(5) Uani 1 1 d . .
C1 C 0.9799(3) 0.6061(3) 0.2228(2) 0.0170(6) Uani 1 1 d . .
C2 C 1.0613(3) 0.7052(3) 0.1793(2) 0.0211(6) Uani 1 1 d . .
H2 H 1.0786 0.6719 0.1086 0.025 Uiso 1 1 calc R U
C3 C 1.1164(4) 0.8497(3) 0.2377(2) 0.0244(6) Uani 1 1 d . .
H3 H 1.1685 0.9154 0.2057 0.029 Uiso 1 1 calc R U
C4 C 1.0970(4) 0.9013(3) 0.3429(3) 0.0258(7) Uani 1 1 d . .
H4 H 1.1361 1.0012 0.3827 0.031 Uiso 1 1 calc R U
C5 C 1.0212(3) 0.8066(3) 0.3881(2) 0.0215(6) Uani 1 1 d . .
H5 H 1.0093 0.8418 0.4604 0.026 Uiso 1 1 calc R U
C6 C 0.9599(3) 0.6579(3) 0.3307(2) 0.0161(5) Uani 1 1 d . .
C7 C 0.8720(3) 0.5739(3) 0.3838(2) 0.0170(6) Uani 1 1 d . .
H7 H 0.8609 0.6238 0.4533 0.020 Uiso 1 1 calc R U
C8 C 0.6610(3) 0.2427(3) 0.3767(2) 0.0168(6) Uani 1 1 d . .
C9 C 0.5354(4) 0.3168(3) 0.5536(2) 0.0223(6) Uani 1 1 d . .
H9A H 0.6500 0.3711 0.5941 0.027 Uiso 1 1 calc R U
H9B H 0.4627 0.3858 0.5186 0.027 Uiso 1 1 calc R U
C10 C 0.4693(4) 0.2572(4) 0.6381(3) 0.0290(7) Uani 1 1 d . .
H10A H 0.3574 0.2008 0.5968 0.043 Uiso 1 1 calc R U
H10B H 0.4630 0.3397 0.6966 0.043 Uiso 1 1 calc R U
H10C H 0.5449 0.1929 0.6751 0.043 Uiso 1 1 calc R U
C11 C 0.3794(4) 0.2600(3) -0.0993(2) 0.0281(7) Uani 1 1 d . .
H11A H 0.4631 0.2398 -0.1360 0.042 Uiso 1 1 calc R U
H11B H 0.3649 0.3643 -0.0922 0.042 Uiso 1 1 calc R U
H11C H 0.2725 0.1982 -0.1462 0.042 Uiso 1 1 calc R U
C12 C 0.2896(4) 0.2822(4) 0.0899(3) 0.0451(10) Uani 1 1 d . .
H12A H 0.2757 0.3822 0.0782 0.068 Uiso 1 1 calc R U
H12B H 0.3209 0.2831 0.1720 0.068 Uiso 1 1 calc R U
H12C H 0.1840 0.2160 0.0475 0.068 Uiso 1 1 calc R U

loop_
_atom_site_aniso_label
_atom_site_aniso_U_11
_atom_site_aniso_U_22
_atom_site_aniso_U_33
_atom_site_aniso_U_23
_atom_site_aniso_U_13
_atom_site_aniso_U_12
Sn1 0.01602(10) 0.01870(11) 0.01427(9) 0.00355(7) 0.00787(7) 0.00091(7)
Cl1 0.0282(4) 0.0265(4) 0.0211(3) -0.0032(3) 0.0147(3) -0.0026(3)
Cl2 0.0164(3) 0.0291(4) 0.0199(3) 0.0059(3) 0.0074(3) 0.0066(3)
S1 0.0213(4) 0.0233(4) 0.0257(4) 0.0107(3) 0.0160(3) 0.0050(3)
S2 0.0284(4) 0.0181(4) 0.0245(4) 0.0054(3) 0.0173(3) 0.0025(3)
S3 0.0168(4) 0.0280(4) 0.0189(3) 0.0038(3) 0.0054(3) -0.0024(3)
O1 0.0233(11) 0.0204(10) 0.0150(9) 0.0040(8) 0.0070(8) -0.0013(8)
O2 0.0137(10) 0.0243(11) 0.0188(9) 0.0068(8) 0.0036(8) 0.0019(8)
N1 0.0144(11) 0.0161(12) 0.0158(11) 0.0075(9) 0.0087(9) 0.0062(9)
N2 0.0170(12) 0.0219(13) 0.0176(11) 0.0084(10) 0.0117(10) 0.0044(10)
C1 0.0116(13) 0.0217(15) 0.0186(13) 0.0080(11) 0.0042(11) 0.0037(11)
C2 0.0168(14) 0.0280(16) 0.0209(14) 0.0099(12) 0.0078(12) 0.0012(12)
C3 0.0219(15) 0.0252(16) 0.0283(15) 0.0132(13) 0.0085(13) -0.0004(12)
C4 0.0241(16) 0.0188(15) 0.0324(16) 0.0050(13) 0.0082(14) -0.0011(12)
C5 0.0201(15) 0.0241(16) 0.0191(14) 0.0043(12) 0.0055(12) 0.0021(12)
C6 0.0123(13) 0.0190(14) 0.0172(13) 0.0060(11) 0.0041(11) 0.0035(11)
C7 0.0164(14) 0.0213(15) 0.0134(12) 0.0041(11) 0.0045(11) 0.0051(11)
C8 0.0133(13) 0.0244(15) 0.0169(13) 0.0091(11) 0.0081(11) 0.0053(11)
C9 0.0242(16) 0.0257(16) 0.0238(14) 0.0086(12) 0.0149(13) 0.0076(12)
C10 0.0280(17) 0.0404(19) 0.0313(16) 0.0158(15) 0.0210(15) 0.0136(14)
C11 0.0284(17) 0.0347(18) 0.0178(14) 0.0024(13) 0.0052(13) 0.0056(14)
C12 0.0250(18) 0.070(3) 0.0387(19) -0.0054(18) 0.0210(16) -0.0052(17)

loop_
_atom_type_symbol
_atom_type_description
_atom_type_scat_dispersion_real
_atom_type_scat_dispersion_imag
_atom_type_scat_source
C C 0.0033 0.0016 'International Tables Vol C Tables 4.2.6.8 and 6.1.1.4'
H H 0.0000 0.0000 'International Tables Vol C Tables 4.2.6.8 and 6.1.1.4'
N N 0.0061 0.0033 'International Tables Vol C Tables 4.2.6.8 and 6.1.1.4'
O O 0.0106 0.0060 'International Tables Vol C Tables 4.2.6.8 and 6.1.1.4'
S S 0.1246 0.1234 'International Tables Vol C Tables 4.2.6.8 and 6.1.1.4'
Cl Cl 0.1484 0.1585 'International Tables Vol C Tables 4.2.6.8 and 6.1.1.4'
Sn Sn -0.6537 1.4246 'International Tables Vol C Tables 4.2.6.8 and 6.1.1.4'

loop_
_geom_angle_atom_site_label_1
_geom_angle_atom_site_label_2
_geom_angle_atom_site_label_3
_geom_angle
O1 Sn1 O2 81.51(7)
O1 Sn1 N1 87.84(7)
O2 Sn1 N1 83.41(7)
O1 Sn1 Cl1 95.51(5)
O2 Sn1 Cl1 89.66(5)
N1 Sn1 Cl1 171.79(6)
O1 Sn1 Cl2 90.05(6)
O2 Sn1 Cl2 169.84(5)
N1 Sn1 Cl2 90.67(6)
Cl1 Sn1 Cl2 96.81(3)
O1 Sn1 S2 165.95(5)
O2 Sn1 S2 89.59(5)
N1 Sn1 S2 80.32(6)
Cl1 Sn1 S2 95.29(2)
Cl2 Sn1 S2 97.56(2)
C8 S1 C9 102.32(13)
C8 S2 Sn1 94.60(9)
O2 S3 C12 102.91(14)
O2 S3 C11 102.76(13)
C12 S3 C11 99.94(16)
C1 O1 Sn1 127.72(16)
S3 O2 Sn1 122.08(10)
C7 N1 N2 115.8(2)
C7 N1 Sn1 124.29(17)
N2 N1 Sn1 119.89(15)
C8 N2 N1 115.6(2)
O1 C1 C2 116.8(2)
O1 C1 C6 124.7(2)
C2 C1 C6 118.4(2)
C3 C2 C1 120.9(3)
C3 C2 H2 119.6
C1 C2 H2 119.6
C2 C3 C4 121.2(3)
C2 C3 H3 119.4
C4 C3 H3 119.4
C5 C4 C3 119.1(3)
C5 C4 H4 120.4
C3 C4 H4 120.4
C4 C5 C6 122.0(3)
C4 C5 H5 119.0
C6 C5 H5 119.0
C5 C6 C1 118.5(2)
C5 C6 C7 116.1(2)
C1 C6 C7 125.3(2)
N1 C7 C6 126.2(2)
N1 C7 H7 116.9
C6 C7 H7 116.9
N2 C8 S1 120.0(2)
N2 C8 S2 128.9(2)
S1 C8 S2 111.13(15)
C10 C9 S1 108.7(2)
C10 C9 H9A 110.0
S1 C9 H9A 110.0
C10 C9 H9B 110.0
S1 C9 H9B 110.0
H9A C9 H9B 108.3
C9 C10 H10A 109.5
C9 C10 H10B 109.5
H10A C10 H10B 109.5
C9 C10 H10C 109.5
H10A C10 H10C 109.5
H10B C10 H10C 109.5
S3 C11 H11A 109.5
S3 C11 H11B 109.5
H11A C11 H11B 109.5
S3 C11 H11C 109.5
H11A C11 H11C 109.5
H11B C11 H11C 109.5
S3 C12 H12A 109.5
S3 C12 H12B 109.5
H12A C12 H12B 109.5
S3 C12 H12C 109.5
H12A C12 H12C 109.5
H12B C12 H12C 109.5

loop_
_geom_bond_atom_site_label_1
_geom_bond_atom_site_label_2
_geom_bond_distance
Sn1 O1 2.0109(18)
Sn1 O2 2.1662(17)
Sn1 N1 2.183(2)
Sn1 Cl1 2.3709(7)
Sn1 Cl2 2.4078(7)
Sn1 S2 2.4624(7)
S1 C8 1.739(3)
S1 C9 1.818(3)
S2 C8 1.760(3)
S3 O2 1.5427(19)
S3 C12 1.762(3)
S3 C11 1.776(3)
O1 C1 1.338(3)
N1 C7 1.286(3)
N1 N2 1.406(3)
N2 C8 1.289(3)
C1 C2 1.404(4)
C1 C6 1.426(4)
C2 C3 1.375(4)
C2 H2 0.9500
C3 C4 1.391(4)
C3 H3 0.9500
C4 C5 1.363(4)
C4 H4 0.9500
C5 C6 1.412(4)
C5 H5 0.9500
C6 C7 1.432(4)
C7 H7 0.9500
C9 C10 1.523(4)
C9 H9A 0.9900
C9 H9B 0.9900
C10 H10A 0.9800
C10 H10B 0.9800
C10 H10C 0.9800
C11 H11A 0.9800
C11 H11B 0.9800
C11 H11C 0.9800
C12 H12A 0.9800
C12 H12B 0.9800
C12 H12C 0.9800

loop_
_geom_torsion_atom_site_label_1
_geom_torsion_atom_site_label_2
_geom_torsion_atom_site_label_3
_geom_torsion_atom_site_label_4
_geom_torsion
C12 S3 O2 Sn1 128.43(16)
C11 S3 O2 Sn1 -128.06(13)
C7 N1 N2 C8 -172.9(2)
Sn1 N1 N2 C8 5.3(3)
Sn1 O1 C1 C2 166.08(17)
Sn1 O1 C1 C6 -17.0(4)
O1 C1 C2 C3 175.4(2)
C6 C1 C2 C3 -1.8(4)
C1 C2 C3 C4 1.6(4)
C2 C3 C4 C5 -0.4(4)
C3 C4 C5 C6 -0.7(4)
C4 C5 C6 C1 0.6(4)
C4 C5 C6 C7 -175.5(3)
O1 C1 C6 C5 -176.2(2)
C2 C1 C6 C5 0.7(4)
O1 C1 C6 C7 -0.6(4)
C2 C1 C6 C7 176.3(2)
N2 N1 C7 C6 -173.6(2)
Sn1 N1 C7 C6 8.3(4)
C5 C6 C7 N1 -179.9(3)
C1 C6 C7 N1 4.4(4)
N1 N2 C8 S1 -178.36(16)
N1 N2 C8 S2 2.6(4)
C9 S1 C8 N2 -5.6(3)
C9 S1 C8 S2 173.61(14)
Sn1 S2 C8 N2 -7.3(3)
Sn1 S2 C8 S1 173.56(12)
C8 S1 C9 C10 -166.0(2)
